data_4322354
loop_
_publ_author_name
'Tuqiang Chen'
'Eileen N. Duesler'
'Robert T. Paine'
'Heinrich N\"oth'

_publ_section_title
;
 Synthesis and Chemistry of Bis(borylphosphino)silanes and -germanes
;
_journal_name_full 'Inorganic Chemistry'
_journal_page_first 4993
_journal_page_last 4999
_journal_paper_doi 10.1021/ic990507e
_journal_volume 38
_journal_year 1999
_chemical_formula_sum 'C44 H86 B2 Ge Li2 N4 O4 P2'
_chemical_formula_weight 905.20
_chemical_name_systematic
;
 ?
;
_space_group_IT_number 2
_symmetry_cell_setting triclinic
_symmetry_space_group_name_Hall '-P 1'
_symmetry_space_group_name_H-M 'P -1'
_atom_sites_solution_hydrogens geom
_atom_sites_solution_primary direct
_atom_sites_solution_secondary difmap
_audit_creation_method SHELXL-97
_cell_angle_alpha 91.170(1)
_cell_angle_beta 101.43(1)
_cell_angle_gamma 110.05(1)
_cell_formula_units_Z 2
_cell_length_a 11.083(1)
_cell_length_b 14.978(1)
_cell_length_c 18.134(2)
_cell_measurement_reflns_used 42
_cell_measurement_temperature 293(2)
_cell_measurement_theta_max 10.76
_cell_measurement_theta_min 2.00
_cell_volume 2758.9(5)
_computing_cell_refinement 'XSCANS V2.2 (Siemens, 1994)'
_computing_data_collection 'XSCANS V2.2 (Siemens, 1994)'
_computing_data_reduction 'XSCANS V2.2 (Siemens, 1994)'
_computing_molecular_graphics 'SHELXTL V5.0 (Siemens, 1994)'
_computing_publication_material 'SHELXL-97 (Sheldrick, 1997)'
_computing_structure_refinement 'SHELXL-97 (Sheldrick, 1997)'
_computing_structure_solution 'SHELXS-97 (Sheldrick, 1990)'
_diffrn_ambient_temperature 293(2)
_diffrn_measured_fraction_theta_full .998
_diffrn_measured_fraction_theta_max .998
_diffrn_measurement_device_type 'Siemens P4'
_diffrn_measurement_method 'profile data from \w scans'
_diffrn_radiation_monochromator graphite
_diffrn_radiation_source 'fine-focus sealed tube'
_diffrn_radiation_type MoK\a
_diffrn_radiation_wavelength 0.71073
_diffrn_reflns_av_R_equivalents 0.0579
_diffrn_reflns_av_sigmaI/netI 0.1422
_diffrn_reflns_limit_h_max 11
_diffrn_reflns_limit_h_min -11
_diffrn_reflns_limit_k_max 16
_diffrn_reflns_limit_k_min -16
_diffrn_reflns_limit_l_max 19
_diffrn_reflns_limit_l_min -19
_diffrn_reflns_number 14351
_diffrn_reflns_theta_full 22.51
_diffrn_reflns_theta_max 22.51
_diffrn_reflns_theta_min 1.77
_diffrn_standards_decay_% 5.2%
_diffrn_standards_interval_count 97
_diffrn_standards_number 3
_exptl_absorpt_coefficient_mu 0.651
_exptl_absorpt_correction_T_max 1.0000
_exptl_absorpt_correction_T_min 0.8077
_exptl_absorpt_correction_type 'psi-scan corrections'
_exptl_crystal_colour 'pale yellow'
_exptl_crystal_density_diffrn 1.090
_exptl_crystal_density_method 'not measured'
_exptl_crystal_description 'rectangular plate'
_exptl_crystal_F_000 976
_exptl_crystal_size_max 0.667
_exptl_crystal_size_mid 0.322
_exptl_crystal_size_min 0.115
_refine_diff_density_max .352
_refine_diff_density_min -.312
_refine_diff_density_rms .043
_refine_ls_extinction_method none
_refine_ls_goodness_of_fit_ref 1.036
_refine_ls_hydrogen_treatment constr
_refine_ls_matrix_type full
_refine_ls_number_parameters 532
_refine_ls_number_reflns 7202
_refine_ls_number_restraints 0
_refine_ls_restrained_S_all 1.036
_refine_ls_R_factor_all 0.0896
_refine_ls_R_factor_gt 0.0417
_refine_ls_shift/su_max 0.022
_refine_ls_shift/su_mean 0.002
_refine_ls_structure_factor_coef Fsqd
_refine_ls_weighting_details
; calc
 [0.00000+1.00000exp(5.00(sin\q/\l)^2^)]/
   [\s^2^(Fo^2^)+0.0000+0.0000*P+(0.0300P)^2^+0.0000sin\q/\l]
 where P = 0.33333Fo^2^ + 0.66667Fc^2^
;
_refine_ls_weighting_scheme calc
_refine_ls_wR_factor_gt 0.0810
_refine_ls_wR_factor_ref 0.0918
_reflns_number_gt 3832
_reflns_number_total 7202
_reflns_threshold_expression >2sigma(I)
_cod_data_source_file ic990507e_2.cif
_cod_data_source_block rtp945/13
_cod_original_cell_volume 2758.9(4)
_cod_database_code 4322354

loop_
_symmetry_equiv_pos_as_xyz
'x, y, z'
'-x, -y, -z'

loop_
_atom_site_label
_atom_site_type_symbol
_atom_site_fract_x
_atom_site_fract_y
_atom_site_fract_z
_atom_site_U_iso_or_equiv
_atom_site_adp_type
_atom_site_occupancy
_atom_site_symmetry_multiplicity
_atom_site_calc_flag
_atom_site_refinement_flags
_atom_site_disorder_assembly
_atom_site_disorder_group
Ge Ge 0.41034(5) 0.22713(4) 0.23915(3) 0.03838(15) Uani 1 1 d . . .
P1 P 0.28573(11) 0.32201(8) 0.21255(7) 0.0416(3) Uani 1 1 d . . .
P2 P 0.23114(11) 0.09656(9) 0.24851(7) 0.0433(3) Uani 1 1 d . . .
N1 N 0.4893(3) 0.5141(3) 0.2033(2) 0.0477(10) Uani 1 1 d . . .
N2 N 0.2675(4) 0.5083(3) 0.2167(3) 0.0654(12) Uani 1 1 d . . .
N3 N 0.1532(3) -0.0735(2) 0.32450(19) 0.0437(9) Uani 1 1 d . . .
N4 N 0.3650(3) -0.0458(2) 0.2851(2) 0.0429(9) Uani 1 1 d . . .
B1 B 0.3612(5) 0.4583(4) 0.2113(3) 0.0430(14) Uani 1 1 d . . .
B2 B 0.2581(5) -0.0145(4) 0.2900(3) 0.0379(13) Uani 1 1 d . . .
C1 C 0.5479(4) 0.2732(3) 0.3328(2) 0.0424(11) Uani 1 1 d . . .
C2 C 0.5837(5) 0.2097(4) 0.3784(3) 0.0590(14) Uani 1 1 d . . .
H2 H 0.5443 0.1446 0.3632 0.074 Uiso 1 1 calc R . .
C3 C 0.6761(5) 0.2396(4) 0.4459(3) 0.0730(16) Uani 1 1 d . . .
H3 H 0.6984 0.1951 0.4753 0.091 Uiso 1 1 calc R . .
C4 C 0.7341(6) 0.3342(5) 0.4692(3) 0.0845(19) Uani 1 1 d . . .
H4 H 0.7961 0.3548 0.5146 0.106 Uiso 1 1 calc R . .
C5 C 0.7012(6) 0.3985(4) 0.4259(3) 0.096(2) Uani 1 1 d . . .
H5 H 0.7415 0.4634 0.4415 0.120 Uiso 1 1 calc R . .
C6 C 0.6075(5) 0.3681(4) 0.3583(3) 0.0688(16) Uani 1 1 d . . .
H6 H 0.5847 0.4132 0.3298 0.086 Uiso 1 1 calc R . .
C7 C 0.5038(4) 0.2116(3) 0.1606(2) 0.0442(12) Uani 1 1 d . . .
C8 C 0.6387(4) 0.2536(3) 0.1689(3) 0.0551(14) Uani 1 1 d . . .
H8 H 0.6893 0.2874 0.2148 0.069 Uiso 1 1 calc R . .
C9 C 0.7003(5) 0.2466(4) 0.1105(3) 0.0713(16) Uani 1 1 d . . .
H9 H 0.7913 0.2744 0.1179 0.089 Uiso 1 1 calc R . .
C10 C 0.6280(6) 0.1992(5) 0.0426(3) 0.0866(19) Uani 1 1 d . . .
H10 H 0.6692 0.1967 0.0030 0.108 Uiso 1 1 calc R . .
C11 C 0.4953(6) 0.1555(4) 0.0325(3) 0.088(2) Uani 1 1 d . . .
H11 H 0.4458 0.1214 -0.0135 0.110 Uiso 1 1 calc R . .
C12 C 0.4341(5) 0.1621(4) 0.0913(3) 0.0658(16) Uani 1 1 d . . .
H12 H 0.3434 0.1322 0.0838 0.082 Uiso 1 1 calc R . .
C13 C 0.5369(5) 0.6197(3) 0.2183(3) 0.0620(14) Uani 1 1 d . . .
H13 H 0.4602 0.6348 0.2252 0.078 Uiso 1 1 calc R . .
C14 C 0.5828(6) 0.6747(4) 0.1527(4) 0.100(2) Uani 1 1 d . . .
H14A H 0.5160 0.6504 0.1072 0.125 Uiso 1 1 calc R . .
H14B H 0.6626 0.6670 0.1460 0.125 Uiso 1 1 calc R . .
H14C H 0.5987 0.7412 0.1638 0.125 Uiso 1 1 calc R . .
C15 C 0.6392(5) 0.6580(4) 0.2917(3) 0.0840(18) Uani 1 1 d . . .
H15A H 0.6064 0.6248 0.3325 0.105 Uiso 1 1 calc R . .
H15B H 0.6568 0.7250 0.3016 0.105 Uiso 1 1 calc R . .
H15C H 0.7189 0.6483 0.2874 0.105 Uiso 1 1 calc R . .
C16 C 0.5719(4) 0.4679(3) 0.1751(3) 0.0542(13) Uani 1 1 d . . .
H16 H 0.5424 0.4026 0.1897 0.068 Uiso 1 1 calc R . .
C17 C 0.7206(4) 0.5090(4) 0.2080(3) 0.0766(17) Uani 1 1 d . . .
H17A H 0.7367 0.5130 0.2622 0.096 Uiso 1 1 calc R . .
H17B H 0.7569 0.5716 0.1921 0.096 Uiso 1 1 calc R . .
H17C H 0.7614 0.4681 0.1904 0.096 Uiso 1 1 calc R . .
C18 C 0.5465(5) 0.4576(4) 0.0895(3) 0.0832(18) Uani 1 1 d . . .
H18A H 0.4535 0.4299 0.0690 0.104 Uiso 1 1 calc R . .
H18B H 0.5893 0.4170 0.0736 0.104 Uiso 1 1 calc R . .
H18C H 0.5807 0.5193 0.0718 0.104 Uiso 1 1 calc R . .
C19 C 0.2050(6) 0.4916(5) 0.2838(5) 0.103(2) Uani 1 1 d . . .
H19 H 0.1489 0.4240 0.2785 0.128 Uiso 1 1 calc R . .
C20 C 0.3097(8) 0.5084(5) 0.3547(4) 0.123(3) Uani 1 1 d . . .
H20A H 0.3614 0.4695 0.3500 0.153 Uiso 1 1 calc R . .
H20B H 0.2691 0.4921 0.3970 0.153 Uiso 1 1 calc R . .
H20C H 0.3654 0.5745 0.3622 0.153 Uiso 1 1 calc R . .
C21 C 0.1216(8) 0.5479(5) 0.2920(6) 0.189(5) Uani 1 1 d . . .
H21A H 0.0509 0.5333 0.2482 0.236 Uiso 1 1 calc R . .
H21B H 0.1735 0.6147 0.2970 0.236 Uiso 1 1 calc R . .
H21C H 0.0860 0.5323 0.3362 0.236 Uiso 1 1 calc R . .
C22 C 0.1943(7) 0.5146(5) 0.1394(6) 0.163(5) Uani 1 1 d . . .
H22 H 0.2451 0.4975 0.1066 0.204 Uiso 1 1 calc R . .
C23 C 0.1963(10) 0.5996(7) 0.1191(6) 0.278(8) Uani 1 1 d . . .
H23A H 0.2167 0.6074 0.0701 0.347 Uiso 1 1 calc R . .
H23B H 0.2619 0.6486 0.1552 0.347 Uiso 1 1 calc R . .
H23C H 0.1116 0.6044 0.1174 0.347 Uiso 1 1 calc R . .
C24 C 0.0604(7) 0.4314(5) 0.1184(5) 0.189(5) Uani 1 1 d . . .
H24A H 0.0078 0.4431 0.0734 0.237 Uiso 1 1 calc R . .
H24B H 0.0155 0.4267 0.1591 0.237 Uiso 1 1 calc R . .
H24C H 0.0748 0.3728 0.1095 0.237 Uiso 1 1 calc R . .
C25 C 0.0915(4) -0.1747(3) 0.2965(3) 0.0528(13) Uani 1 1 d . . .
H25 H 0.1602 -0.1916 0.2795 0.066 Uiso 1 1 calc R . .
C26 C 0.0485(5) -0.2434(3) 0.3552(3) 0.0754(16) Uani 1 1 d . . .
H26A H 0.1209 -0.2321 0.3976 0.094 Uiso 1 1 calc R . .
H26B H 0.0208 -0.3080 0.3331 0.094 Uiso 1 1 calc R . .
H26C H -0.0234 -0.2334 0.3718 0.094 Uiso 1 1 calc R . .
C27 C -0.0190(5) -0.1944(4) 0.2271(3) 0.0872(19) Uani 1 1 d . . .
H27A H 0.0103 -0.1515 0.1904 0.109 Uiso 1 1 calc R . .
H27B H -0.0933 -0.1852 0.2411 0.109 Uiso 1 1 calc R . .
H27C H -0.0439 -0.2591 0.2059 0.109 Uiso 1 1 calc R . .
C28 C 0.0952(5) -0.0301(4) 0.3741(3) 0.0618(14) Uani 1 1 d . . .
H28 H 0.1359 0.0380 0.3688 0.077 Uiso 1 1 calc R . .
C29 C -0.0478(5) -0.0453(5) 0.3518(3) 0.097(2) Uani 1 1 d . . .
H29A H -0.0701 -0.0367 0.2992 0.122 Uiso 1 1 calc R . .
H29B H -0.0670 -0.0001 0.3814 0.122 Uiso 1 1 calc R . .
H29C H -0.0984 -0.1089 0.3604 0.122 Uiso 1 1 calc R . .
C30 C 0.1442(6) -0.0349(5) 0.4557(3) 0.107(2) Uani 1 1 d . . .
H30A H 0.2378 -0.0195 0.4660 0.134 Uiso 1 1 calc R . .
H30B H 0.1028 -0.0982 0.4689 0.134 Uiso 1 1 calc R . .
H30C H 0.1239 0.0099 0.4850 0.134 Uiso 1 1 calc R . .
C31 C 0.4029(5) -0.1077(3) 0.3412(3) 0.0566(13) Uani 1 1 d . . .
H31 H 0.3291 -0.1313 0.3665 0.071 Uiso 1 1 calc R . .
C32 C 0.5225(5) -0.0535(4) 0.4041(3) 0.0816(18) Uani 1 1 d . . .
H32A H 0.5103 0.0013 0.4250 0.102 Uiso 1 1 calc R . .
H32B H 0.6001 -0.0332 0.3836 0.102 Uiso 1 1 calc R . .
H32C H 0.5322 -0.0946 0.4430 0.102 Uiso 1 1 calc R . .
C33 C 0.4192(5) -0.1966(3) 0.3095(3) 0.0831(18) Uani 1 1 d . . .
H33A H 0.3411 -0.2327 0.2727 0.104 Uiso 1 1 calc R . .
H33B H 0.4334 -0.2350 0.3497 0.104 Uiso 1 1 calc R . .
H33C H 0.4933 -0.1782 0.2859 0.104 Uiso 1 1 calc R . .
C34 C 0.4335(4) -0.0186(3) 0.2232(3) 0.0543(13) Uani 1 1 d . . .
H34 H 0.4154 0.0380 0.2057 0.068 Uiso 1 1 calc R . .
C35 C 0.5834(5) 0.0113(4) 0.2423(3) 0.0847(19) Uani 1 1 d . . .
H35A H 0.6195 0.0597 0.2842 0.106 Uiso 1 1 calc R . .
H35B H 0.6174 0.0361 0.1992 0.106 Uiso 1 1 calc R . .
H35C H 0.6073 -0.0431 0.2554 0.106 Uiso 1 1 calc R . .
C36 C 0.3772(6) -0.0931(4) 0.1551(3) 0.0850(18) Uani 1 1 d . . .
H36A H 0.4478 -0.1047 0.1382 0.106 Uiso 1 1 calc R . .
H36B H 0.3281 -0.0703 0.1151 0.106 Uiso 1 1 calc R . .
H36C H 0.3202 -0.1515 0.1691 0.106 Uiso 1 1 calc R . .
Li1 Li 0.1955(8) 0.2338(7) 0.3205(5) 0.063(2) Uani 1 1 d . . .
Li2 Li 0.1213(8) 0.1675(6) 0.1370(5) 0.059(2) Uani 1 1 d . . .
O1 O 0.2536(4) 0.2688(3) 0.4347(2) 0.0936(14) Uani 1 1 d . . .
O2 O 0.0268(4) 0.2327(3) 0.3436(3) 0.0945(13) Uani 1 1 d . . .
O3 O 0.1020(4) 0.1804(3) 0.02319(19) 0.0768(11) Uani 1 1 d . . .
O4 O -0.0692(3) 0.0926(3) 0.1015(2) 0.0747(11) Uani 1 1 d . . .
C37 C 0.1532(7) 0.2637(6) 0.4672(4) 0.115(3) Uani 1 1 d . . .
H37A H 0.1811 0.3186 0.5042 0.144 Uiso 1 1 calc R . .
H37B H 0.1332 0.2070 0.4942 0.144 Uiso 1 1 calc R . .
C38 C 0.0363(6) 0.2609(6) 0.4167(4) 0.113(3) Uani 1 1 d . . .
H38A H -0.0385 0.2179 0.4337 0.141 Uiso 1 1 calc R . .
H38B H 0.0306 0.3241 0.4192 0.141 Uiso 1 1 calc R . .
C39 C 0.3695(7) 0.2744(7) 0.4825(4) 0.176(4) Uani 1 1 d . . .
H39A H 0.4332 0.2749 0.4534 0.221 Uiso 1 1 calc R . .
H39B H 0.3541 0.2202 0.5115 0.221 Uiso 1 1 calc R . .
H39C H 0.4020 0.3319 0.5161 0.221 Uiso 1 1 calc R . .
C40 C -0.0864(6) 0.2297(6) 0.2912(4) 0.143(3) Uani 1 1 d . . .
H40A H -0.0847 0.2045 0.2424 0.179 Uiso 1 1 calc R . .
H40B H -0.0888 0.2930 0.2882 0.179 Uiso 1 1 calc R . .
H40C H -0.1631 0.1894 0.3070 0.179 Uiso 1 1 calc R . .
C41 C -0.0316(5) 0.1631(5) -0.0082(3) 0.099(2) Uani 1 1 d . . .
H41A H -0.0490 0.1514 -0.0628 0.124 Uiso 1 1 calc R . .
H41B H -0.0537 0.2182 0.0039 0.124 Uiso 1 1 calc R . .
C42 C -0.1116(5) 0.0788(4) 0.0236(3) 0.0855(19) Uani 1 1 d . . .
H42A H -0.2040 0.0712 0.0094 0.107 Uiso 1 1 calc R . .
H42B H -0.1012 0.0217 0.0042 0.107 Uiso 1 1 calc R . .
C43 C 0.1888(6) 0.2572(5) -0.0081(3) 0.108(2) Uani 1 1 d . . .
H43A H 0.2784 0.2639 0.0131 0.135 Uiso 1 1 calc R . .
H43B H 0.1754 0.3154 0.0037 0.135 Uiso 1 1 calc R . .
H43C H 0.1708 0.2437 -0.0619 0.135 Uiso 1 1 calc R . .
C44 C -0.1407(6) 0.0162(5) 0.1374(4) 0.120(3) Uani 1 1 d . . .
H44A H -0.1068 0.0283 0.1911 0.150 Uiso 1 1 calc R . .
H44B H -0.1325 -0.0417 0.1195 0.150 Uiso 1 1 calc R . .
H44C H -0.2318 0.0099 0.1262 0.150 Uiso 1 1 calc R . .

loop_
_atom_site_aniso_label
_atom_site_aniso_U_11
_atom_site_aniso_U_22
_atom_site_aniso_U_33
_atom_site_aniso_U_23
_atom_site_aniso_U_13
_atom_site_aniso_U_12
Ge 0.0348(3) 0.0423(3) 0.0366(3) 0.0015(2) 0.0090(2) 0.0113(2)
P1 0.0364(7) 0.0386(8) 0.0478(8) 0.0054(6) 0.0077(6) 0.0115(6)
P2 0.0338(7) 0.0432(8) 0.0531(8) 0.0077(6) 0.0114(6) 0.0126(6)
N1 0.039(2) 0.046(3) 0.056(3) 0.009(2) 0.0098(19) 0.013(2)
N2 0.041(2) 0.046(3) 0.108(4) 0.012(2) 0.016(3) 0.014(2)
N3 0.044(2) 0.042(2) 0.046(2) 0.0039(18) 0.0162(19) 0.0131(19)
N4 0.041(2) 0.037(2) 0.052(2) 0.0046(19) 0.0158(19) 0.0115(18)
B1 0.041(3) 0.047(3) 0.038(3) 0.007(3) 0.006(3) 0.012(3)
B2 0.035(3) 0.041(3) 0.031(3) -0.005(2) 0.008(2) 0.006(3)
C1 0.040(3) 0.047(3) 0.043(3) 0.005(2) 0.015(2) 0.016(2)
C2 0.061(3) 0.062(4) 0.053(3) -0.003(3) -0.001(3) 0.028(3)
C3 0.075(4) 0.089(5) 0.055(4) 0.003(3) -0.008(3) 0.043(4)
C4 0.078(4) 0.106(6) 0.050(4) -0.005(4) -0.017(3) 0.028(4)
C5 0.114(5) 0.065(4) 0.065(4) -0.014(3) -0.019(4) 0.000(4)
C6 0.081(4) 0.053(4) 0.053(3) 0.004(3) -0.009(3) 0.012(3)
C7 0.036(3) 0.047(3) 0.048(3) 0.004(2) 0.011(2) 0.012(2)
C8 0.046(3) 0.069(4) 0.052(3) 0.000(3) 0.016(3) 0.019(3)
C9 0.047(3) 0.089(4) 0.083(4) -0.002(3) 0.035(3) 0.020(3)
C10 0.084(5) 0.115(5) 0.068(4) -0.007(4) 0.035(4) 0.034(4)
C11 0.075(4) 0.120(5) 0.056(4) -0.025(3) 0.021(3) 0.015(4)
C12 0.040(3) 0.088(4) 0.057(3) -0.012(3) 0.011(3) 0.008(3)
C13 0.047(3) 0.044(3) 0.091(4) 0.008(3) 0.015(3) 0.011(3)
C14 0.089(5) 0.061(4) 0.147(6) 0.048(4) 0.038(4) 0.013(4)
C15 0.060(4) 0.063(4) 0.115(5) -0.015(4) 0.021(4) 0.004(3)
C16 0.046(3) 0.057(3) 0.060(3) 0.013(3) 0.020(3) 0.014(3)
C17 0.051(3) 0.071(4) 0.110(5) 0.014(3) 0.029(3) 0.016(3)
C18 0.086(4) 0.089(5) 0.078(4) 0.017(3) 0.039(4) 0.024(4)
C19 0.075(5) 0.069(4) 0.182(8) -0.007(5) 0.070(5) 0.027(4)
C20 0.166(8) 0.099(6) 0.114(6) -0.002(5) 0.087(6) 0.029(6)
C21 0.144(8) 0.127(7) 0.334(14) -0.006(8) 0.133(9) 0.053(6)
C22 0.099(6) 0.048(4) 0.277(11) -0.006(6) -0.114(7) 0.031(4)
C23 0.235(12) 0.164(11) 0.248(13) 0.069(10) -0.145(10) -0.056(9)
C24 0.102(6) 0.089(6) 0.310(12) -0.031(7) -0.087(7) 0.026(5)
C25 0.048(3) 0.042(3) 0.059(3) 0.004(3) 0.014(3) 0.003(2)
C26 0.082(4) 0.055(4) 0.084(4) 0.020(3) 0.026(3) 0.012(3)
C27 0.081(4) 0.078(4) 0.071(4) -0.004(3) 0.004(3) -0.004(3)
C28 0.063(4) 0.065(4) 0.062(4) 0.009(3) 0.031(3) 0.019(3)
C29 0.081(4) 0.156(7) 0.087(5) 0.015(4) 0.043(4) 0.069(5)
C30 0.122(6) 0.150(7) 0.062(4) -0.006(4) 0.026(4) 0.061(5)
C31 0.053(3) 0.039(3) 0.077(4) 0.009(3) 0.010(3) 0.017(3)
C32 0.080(4) 0.075(4) 0.075(4) 0.009(3) -0.011(3) 0.024(3)
C33 0.080(4) 0.047(4) 0.124(5) 0.012(3) 0.016(4) 0.029(3)
C34 0.054(3) 0.048(3) 0.070(4) 0.010(3) 0.031(3) 0.019(3)
C35 0.059(4) 0.079(4) 0.122(5) 0.002(4) 0.048(4) 0.016(3)
C36 0.096(5) 0.098(5) 0.066(4) -0.002(3) 0.031(3) 0.034(4)
Li1 0.052(5) 0.079(6) 0.066(6) 0.015(5) 0.027(5) 0.027(5)
Li2 0.053(5) 0.061(6) 0.059(5) 0.011(4) 0.007(4) 0.017(4)
O1 0.075(3) 0.167(4) 0.059(3) 0.010(3) 0.027(2) 0.061(3)
O2 0.066(3) 0.140(4) 0.091(3) 0.017(3) 0.024(2) 0.048(3)
O3 0.060(2) 0.098(3) 0.055(2) 0.006(2) 0.0056(19) 0.010(2)
O4 0.057(2) 0.087(3) 0.060(2) 0.010(2) -0.0002(19) 0.007(2)
C37 0.106(6) 0.194(8) 0.075(5) 0.022(5) 0.038(4) 0.078(6)
C38 0.084(5) 0.175(8) 0.104(6) 0.010(5) 0.046(5) 0.063(5)
C39 0.094(6) 0.384(14) 0.070(5) 0.005(7) 0.004(4) 0.118(8)
C40 0.065(5) 0.228(10) 0.131(7) 0.010(6) 0.010(5) 0.050(6)
C41 0.061(4) 0.155(7) 0.063(4) 0.017(4) -0.005(3) 0.024(4)
C42 0.053(4) 0.113(5) 0.072(4) -0.006(4) 0.001(3) 0.014(4)
C43 0.088(5) 0.142(6) 0.067(4) 0.020(4) 0.018(4) 0.006(5)
C44 0.082(5) 0.145(7) 0.110(6) 0.036(5) 0.023(4) 0.009(5)

loop_
_atom_type_symbol
_atom_type_description
_atom_type_scat_dispersion_real
_atom_type_scat_dispersion_imag
_atom_type_scat_source
C C .0033 .0016 'International Tables Vol C Tables 4.2.6.8 and 6.1.1.4'
H H .0000 .0000 'International Tables Vol C Tables 4.2.6.8 and 6.1.1.4'
Li Li -.0003 .0001 'International Tables Vol C Tables 4.2.6.8 and 6.1.1.4'
B B .0013 .0007 'International Tables Vol C Tables 4.2.6.8 and 6.1.1.4'
N N .0061 .0033 'International Tables Vol C Tables 4.2.6.8 and 6.1.1.4'
O O .0106 .0060 'International Tables Vol C Tables 4.2.6.8 and 6.1.1.4'
P P .1023 .0942 'International Tables Vol C Tables 4.2.6.8 and 6.1.1.4'
Ge Ge .1547 1.8001 'International Tables Vol C Tables 4.2.6.8 and 6.1.1.4'

loop_
_geom_angle_atom_site_label_1
_geom_angle_atom_site_label_2
_geom_angle_atom_site_label_3
_geom_angle
_geom_angle_site_symmetry_1
_geom_angle_site_symmetry_3
_geom_angle_publ_flag
C7 Ge C1 105.09(17) . . ?
C7 Ge P1 115.38(13) . . ?
C1 Ge P1 113.34(14) . . ?
C7 Ge P2 115.61(13) . . ?
C1 Ge P2 114.99(13) . . ?
P1 Ge P2 92.65(5) . . ?
C7 Ge Li1 162.9(2) . . ?
C1 Ge Li1 92.0(2) . . ?
P1 Ge Li1 54.78(17) . . ?
P2 Ge Li1 55.67(17) . . ?
C7 Ge Li2 98.9(2) . . ?
C1 Ge Li2 155.98(19) . . ?
P1 Ge Li2 52.75(16) . . ?
P2 Ge Li2 53.51(15) . . ?
Li1 Ge Li2 64.0(2) . . ?
B1 P1 Ge 123.05(17) . . ?
B1 P1 Li2 144.4(2) . . ?
Ge P1 Li2 81.66(19) . . ?
B1 P1 Li1 126.2(3) . . ?
Ge P1 Li1 78.13(19) . . ?
Li2 P1 Li1 80.6(3) . . ?
B2 P2 Ge 119.38(15) . . ?
B2 P2 Li2 148.0(2) . . ?
Ge P2 Li2 80.94(18) . . ?
B2 P2 Li1 126.8(2) . . ?
Ge P2 Li1 77.36(18) . . ?
Li2 P2 Li1 79.4(3) . . ?
B1 N1 C16 120.0(4) . . ?
B1 N1 C13 119.8(4) . . ?
C16 N1 C13 120.0(4) . . ?
B1 N2 C19 116.2(4) . . ?
B1 N2 C22 110.0(5) . . ?
C19 N2 C22 123.0(6) . . ?
B2 N3 C25 117.4(3) . . ?
B2 N3 C28 121.0(4) . . ?
C25 N3 C28 120.6(4) . . ?
B2 N4 C34 119.4(4) . . ?
B2 N4 C31 120.0(4) . . ?
C34 N4 C31 120.6(4) . . ?
N1 B1 N2 117.9(4) . . ?
N1 B1 P1 128.6(4) . . ?
N2 B1 P1 113.5(3) . . ?
N4 B2 N3 118.9(4) . . ?
N4 B2 P2 126.0(3) . . ?
N3 B2 P2 115.0(3) . . ?
C6 C1 C2 116.6(4) . . ?
C6 C1 Ge 122.6(4) . . ?
C2 C1 Ge 120.8(4) . . ?
C1 C2 C3 122.2(5) . . ?
C1 C2 H2 118.9 . . ?
C3 C2 H2 118.9 . . ?
C4 C3 C2 119.8(5) . . ?
C4 C3 H3 120.1 . . ?
C2 C3 H3 120.1 . . ?
C5 C4 C3 119.6(5) . . ?
C5 C4 H4 120.2 . . ?
C3 C4 H4 120.2 . . ?
C4 C5 C6 120.4(6) . . ?
C4 C5 H5 119.8 . . ?
C6 C5 H5 119.8 . . ?
C1 C6 C5 121.4(5) . . ?
C1 C6 H6 119.3 . . ?
C5 C6 H6 119.3 . . ?
C12 C7 C8 116.4(4) . . ?
C12 C7 Ge 120.3(3) . . ?
C8 C7 Ge 123.2(3) . . ?
C7 C8 C9 121.6(5) . . ?
C7 C8 H8 119.2 . . ?
C9 C8 H8 119.2 . . ?
C10 C9 C8 120.2(5) . . ?
C10 C9 H9 119.9 . . ?
C8 C9 H9 119.9 . . ?
C9 C10 C11 120.0(5) . . ?
C9 C10 H10 120.0 . . ?
C11 C10 H10 120.0 . . ?
C10 C11 C12 119.6(5) . . ?
C10 C11 H11 120.2 . . ?
C12 C11 H11 120.2 . . ?
C7 C12 C11 122.2(5) . . ?
C7 C12 H12 118.9 . . ?
C11 C12 H12 118.9 . . ?
N1 C13 C15 113.5(4) . . ?
N1 C13 C14 114.7(4) . . ?
C15 C13 C14 110.9(4) . . ?
N1 C13 H13 105.6 . . ?
C15 C13 H13 105.6 . . ?
C14 C13 H13 105.6 . . ?
C13 C14 H14A 109.5 . . ?
C13 C14 H14B 109.5 . . ?
H14A C14 H14B 109.5 . . ?
C13 C14 H14C 109.5 . . ?
H14A C14 H14C 109.5 . . ?
H14B C14 H14C 109.5 . . ?
C13 C15 H15A 109.5 . . ?
C13 C15 H15B 109.5 . . ?
H15A C15 H15B 109.5 . . ?
C13 C15 H15C 109.5 . . ?
H15A C15 H15C 109.5 . . ?
H15B C15 H15C 109.5 . . ?
N1 C16 C18 112.4(4) . . ?
N1 C16 C17 117.6(4) . . ?
C18 C16 C17 109.5(4) . . ?
N1 C16 H16 105.4 . . ?
C18 C16 H16 105.4 . . ?
C17 C16 H16 105.4 . . ?
C16 C17 H17A 109.5 . . ?
C16 C17 H17B 109.5 . . ?
H17A C17 H17B 109.5 . . ?
C16 C17 H17C 109.5 . . ?
H17A C17 H17C 109.5 . . ?
H17B C17 H17C 109.5 . . ?
C16 C18 H18A 109.5 . . ?
C16 C18 H18B 109.5 . . ?
H18A C18 H18B 109.5 . . ?
C16 C18 H18C 109.5 . . ?
H18A C18 H18C 109.5 . . ?
H18B C18 H18C 109.5 . . ?
C21 C19 N2 115.5(7) . . ?
C21 C19 C20 109.7(7) . . ?
N2 C19 C20 109.5(5) . . ?
C21 C19 H19 107.2 . . ?
N2 C19 H19 107.2 . . ?
C20 C19 H19 107.2 . . ?
C19 C20 H20A 109.5 . . ?
C19 C20 H20B 109.5 . . ?
H20A C20 H20B 109.5 . . ?
C19 C20 H20C 109.5 . . ?
H20A C20 H20C 109.5 . . ?
H20B C20 H20C 109.5 . . ?
C19 C21 H21A 109.5 . . ?
C19 C21 H21B 109.5 . . ?
H21A C21 H21B 109.5 . . ?
C19 C21 H21C 109.5 . . ?
H21A C21 H21C 109.5 . . ?
H21B C21 H21C 109.5 . . ?
C23 C22 N2 118.8(7) . . ?
C23 C22 C24 116.9(7) . . ?
N2 C22 C24 110.6(7) . . ?
C23 C22 H22 102.5 . . ?
N2 C22 H22 102.5 . . ?
C24 C22 H22 102.5 . . ?
C22 C23 H23A 109.5 . . ?
C22 C23 H23B 109.5 . . ?
H23A C23 H23B 109.5 . . ?
C22 C23 H23C 109.5 . . ?
H23A C23 H23C 109.5 . . ?
H23B C23 H23C 109.5 . . ?
C22 C24 H24A 109.5 . . ?
C22 C24 H24B 109.5 . . ?
H24A C24 H24B 109.5 . . ?
C22 C24 H24C 109.5 . . ?
H24A C24 H24C 109.5 . . ?
H24B C24 H24C 109.5 . . ?
N3 C25 C27 113.4(4) . . ?
N3 C25 C26 115.9(4) . . ?
C27 C25 C26 110.6(4) . . ?
N3 C25 H25 105.3 . . ?
C27 C25 H25 105.3 . . ?
C26 C25 H25 105.3 . . ?
C25 C26 H26A 109.5 . . ?
C25 C26 H26B 109.5 . . ?
H26A C26 H26B 109.5 . . ?
C25 C26 H26C 109.5 . . ?
H26A C26 H26C 109.5 . . ?
H26B C26 H26C 109.5 . . ?
C25 C27 H27A 109.5 . . ?
C25 C27 H27B 109.5 . . ?
H27A C27 H27B 109.5 . . ?
C25 C27 H27C 109.5 . . ?
H27A C27 H27C 109.5 . . ?
H27B C27 H27C 109.5 . . ?
N3 C28 C30 113.7(4) . . ?
N3 C28 C29 118.8(4) . . ?
C30 C28 C29 114.8(4) . . ?
N3 C28 H28 102.0 . . ?
C30 C28 H28 102.0 . . ?
C29 C28 H28 102.0 . . ?
C28 C29 H29A 109.5 . . ?
C28 C29 H29B 109.5 . . ?
H29A C29 H29B 109.5 . . ?
C28 C29 H29C 109.5 . . ?
H29A C29 H29C 109.5 . . ?
H29B C29 H29C 109.5 . . ?
C28 C30 H30A 109.5 . . ?
C28 C30 H30B 109.5 . . ?
H30A C30 H30B 109.5 . . ?
C28 C30 H30C 109.5 . . ?
H30A C30 H30C 109.5 . . ?
H30B C30 H30C 109.5 . . ?
N4 C31 C33 116.3(4) . . ?
N4 C31 C32 113.6(4) . . ?
C33 C31 C32 109.9(4) . . ?
N4 C31 H31 105.3 . . ?
C33 C31 H31 105.3 . . ?
C32 C31 H31 105.3 . . ?
C31 C32 H32A 109.5 . . ?
C31 C32 H32B 109.5 . . ?
H32A C32 H32B 109.5 . . ?
C31 C32 H32C 109.5 . . ?
H32A C32 H32C 109.5 . . ?
H32B C32 H32C 109.5 . . ?
C31 C33 H33A 109.5 . . ?
C31 C33 H33B 109.5 . . ?
H33A C33 H33B 109.5 . . ?
C31 C33 H33C 109.5 . . ?
H33A C33 H33C 109.5 . . ?
H33B C33 H33C 109.5 . . ?
N4 C34 C36 112.9(4) . . ?
N4 C34 C35 117.4(4) . . ?
C36 C34 C35 109.1(4) . . ?
N4 C34 H34 105.5 . . ?
C36 C34 H34 105.5 . . ?
C35 C34 H34 105.5 . . ?
C34 C35 H35A 109.5 . . ?
C34 C35 H35B 109.5 . . ?
H35A C35 H35B 109.5 . . ?
C34 C35 H35C 109.5 . . ?
H35A C35 H35C 109.5 . . ?
H35B C35 H35C 109.5 . . ?
C34 C36 H36A 109.5 . . ?
C34 C36 H36B 109.5 . . ?
H36A C36 H36B 109.5 . . ?
C34 C36 H36C 109.5 . . ?
H36A C36 H36C 109.5 . . ?
H36B C36 H36C 109.5 . . ?
O2 Li1 O1 80.0(3) . . ?
O2 Li1 P1 121.7(4) . . ?
O1 Li1 P1 130.3(4) . . ?
O2 Li1 P2 126.4(4) . . ?
O1 Li1 P2 125.0(4) . . ?
P1 Li1 P2 80.2(2) . . ?
O2 Li1 Ge 163.8(4) . . ?
O1 Li1 Ge 116.0(3) . . ?
P1 Li1 Ge 47.09(13) . . ?
P2 Li1 Ge 46.98(13) . . ?
O2 Li1 Li2 104.4(4) . . ?
O1 Li1 Li2 174.8(4) . . ?
P1 Li1 Li2 49.7(2) . . ?
P2 Li1 Li2 50.2(2) . . ?
Ge Li1 Li2 59.7(2) . . ?
O4 Li2 O3 80.3(3) . . ?
O4 Li2 P1 143.5(4) . . ?
O3 Li2 P1 110.4(4) . . ?
O4 Li2 P2 112.2(4) . . ?
O3 Li2 P2 143.5(4) . . ?
P1 Li2 P2 80.4(2) . . ?
O4 Li2 Ge 157.8(4) . . ?
O3 Li2 Ge 118.0(3) . . ?
P1 Li2 Ge 45.59(13) . . ?
P2 Li2 Ge 45.55(13) . . ?
O4 Li2 Li1 111.1(4) . . ?
O3 Li2 Li1 158.7(4) . . ?
P1 Li2 Li1 49.7(2) . . ?
P2 Li2 Li1 50.4(2) . . ?
Ge Li2 Li1 56.36(19) . . ?
C37 O1 C39 116.4(5) . . ?
C37 O1 Li1 112.8(4) . . ?
C39 O1 Li1 129.0(4) . . ?
C38 O2 C40 117.2(5) . . ?
C38 O2 Li1 114.1(4) . . ?
C40 O2 Li1 126.6(5) . . ?
C41 O3 C43 112.7(5) . . ?
C41 O3 Li2 107.8(4) . . ?
C43 O3 Li2 123.6(4) . . ?
C42 O4 C44 112.4(4) . . ?
C42 O4 Li2 114.0(4) . . ?
C44 O4 Li2 124.5(4) . . ?
O1 C37 C38 115.0(5) . . ?
O1 C37 H37A 108.5 . . ?
C38 C37 H37A 108.5 . . ?
O1 C37 H37B 108.5 . . ?
C38 C37 H37B 108.5 . . ?
H37A C37 H37B 107.5 . . ?
O2 C38 C37 114.9(5) . . ?
O2 C38 H38A 108.5 . . ?
C37 C38 H38A 108.5 . . ?
O2 C38 H38B 108.5 . . ?
C37 C38 H38B 108.5 . . ?
H38A C38 H38B 107.5 . . ?
O1 C39 H39A 109.5 . . ?
O1 C39 H39B 109.5 . . ?
H39A C39 H39B 109.5 . . ?
O1 C39 H39C 109.5 . . ?
H39A C39 H39C 109.5 . . ?
H39B C39 H39C 109.5 . . ?
O2 C40 H40A 109.5 . . ?
O2 C40 H40B 109.5 . . ?
H40A C40 H40B 109.5 . . ?
O2 C40 H40C 109.5 . . ?
H40A C40 H40C 109.5 . . ?
H40B C40 H40C 109.5 . . ?
O3 C41 C42 108.2(5) . . ?
O3 C41 H41A 110.1 . . ?
C42 C41 H41A 110.1 . . ?
O3 C41 H41B 110.1 . . ?
C42 C41 H41B 110.1 . . ?
H41A C41 H41B 108.4 . . ?
O4 C42 C41 108.0(5) . . ?
O4 C42 H42A 110.1 . . ?
C41 C42 H42A 110.1 . . ?
O4 C42 H42B 110.1 . . ?
C41 C42 H42B 110.1 . . ?
H42A C42 H42B 108.4 . . ?
O3 C43 H43A 109.5 . . ?
O3 C43 H43B 109.5 . . ?
H43A C43 H43B 109.5 . . ?
O3 C43 H43C 109.5 . . ?
H43A C43 H43C 109.5 . . ?
H43B C43 H43C 109.5 . . ?
O4 C44 H44A 109.5 . . ?
O4 C44 H44B 109.5 . . ?
H44A C44 H44B 109.5 . . ?
O4 C44 H44C 109.5 . . ?
H44A C44 H44C 109.5 . . ?
H44B C44 H44C 109.5 . . ?

loop_
_geom_bond_atom_site_label_1
_geom_bond_atom_site_label_2
_geom_bond_distance
_geom_bond_site_symmetry_2
_geom_bond_publ_flag
Ge C7 1.972(4) . ?
Ge C1 1.972(4) . ?
Ge P1 2.2955(13) . ?
Ge P2 2.2982(13) . ?
Ge Li1 3.067(8) . ?
Ge Li2 3.179(8) . ?
P1 B1 1.926(5) . ?
P1 Li2 2.558(8) . ?
P1 Li1 2.561(8) . ?
P2 B2 1.931(6) . ?
P2 Li2 2.589(8) . ?
P2 Li1 2.596(9) . ?
N1 B1 1.417(6) . ?
N1 C16 1.477(5) . ?
N1 C13 1.485(5) . ?
N2 B1 1.491(6) . ?
N2 C19 1.500(7) . ?
N2 C22 1.497(8) . ?
N3 B2 1.460(6) . ?
N3 C25 1.464(5) . ?
N3 C28 1.462(5) . ?
N4 B2 1.431(6) . ?
N4 C34 1.466(5) . ?
N4 C31 1.486(5) . ?
C1 C6 1.372(6) . ?
C1 C2 1.380(6) . ?
C2 C3 1.385(6) . ?
C2 H2 0.9300 . ?
C3 C4 1.358(7) . ?
C3 H3 0.9300 . ?
C4 C5 1.355(7) . ?
C4 H4 0.9300 . ?
C5 C6 1.392(7) . ?
C5 H5 0.9300 . ?
C6 H6 0.9300 . ?
C7 C12 1.382(6) . ?
C7 C8 1.384(6) . ?
C8 C9 1.391(6) . ?
C8 H8 0.9300 . ?
C9 C10 1.358(7) . ?
C9 H9 0.9300 . ?
C10 C11 1.362(7) . ?
C10 H10 0.9300 . ?
C11 C12 1.392(6) . ?
C11 H11 0.9300 . ?
C12 H12 0.9300 . ?
C13 C15 1.520(6) . ?
C13 C14 1.532(7) . ?
C13 H13 0.9800 . ?
C14 H14A 0.9600 . ?
C14 H14B 0.9600 . ?
C14 H14C 0.9600 . ?
C15 H15A 0.9600 . ?
C15 H15B 0.9600 . ?
C15 H15C 0.9600 . ?
C16 C18 1.517(6) . ?
C16 C17 1.534(6) . ?
C16 H16 0.9800 . ?
C17 H17A 0.9600 . ?
C17 H17B 0.9600 . ?
C17 H17C 0.9600 . ?
C18 H18A 0.9600 . ?
C18 H18B 0.9600 . ?
C18 H18C 0.9600 . ?
C19 C21 1.474(8) . ?
C19 C20 1.502(9) . ?
C19 H19 0.9800 . ?
C20 H20A 0.9600 . ?
C20 H20B 0.9600 . ?
C20 H20C 0.9600 . ?
C21 H21A 0.9600 . ?
C21 H21B 0.9600 . ?
C21 H21C 0.9600 . ?
C22 C23 1.327(9) . ?
C22 C24 1.546(8) . ?
C22 H22 0.9800 . ?
C23 H23A 0.9600 . ?
C23 H23B 0.9600 . ?
C23 H23C 0.9600 . ?
C24 H24A 0.9600 . ?
C24 H24B 0.9600 . ?
C24 H24C 0.9600 . ?
C25 C27 1.515(6) . ?
C25 C26 1.527(6) . ?
C25 H25 0.9800 . ?
C26 H26A 0.9600 . ?
C26 H26B 0.9600 . ?
C26 H26C 0.9600 . ?
C27 H27A 0.9600 . ?
C27 H27B 0.9600 . ?
C27 H27C 0.9600 . ?
C28 C30 1.483(7) . ?
C28 C29 1.490(6) . ?
C28 H28 0.9800 . ?
C29 H29A 0.9600 . ?
C29 H29B 0.9600 . ?
C29 H29C 0.9600 . ?
C30 H30A 0.9600 . ?
C30 H30B 0.9600 . ?
C30 H30C 0.9600 . ?
C31 C33 1.521(6) . ?
C31 C32 1.530(6) . ?
C31 H31 0.9800 . ?
C32 H32A 0.9600 . ?
C32 H32B 0.9600 . ?
C32 H32C 0.9600 . ?
C33 H33A 0.9600 . ?
C33 H33B 0.9600 . ?
C33 H33C 0.9600 . ?
C34 C36 1.523(6) . ?
C34 C35 1.529(6) . ?
C34 H34 0.9800 . ?
C35 H35A 0.9600 . ?
C35 H35B 0.9600 . ?
C35 H35C 0.9600 . ?
C36 H36A 0.9600 . ?
C36 H36B 0.9600 . ?
C36 H36C 0.9600 . ?
Li1 O2 1.990(8) . ?
Li1 O1 2.042(9) . ?
Li1 Li2 3.311(12) . ?
Li2 O4 1.985(9) . ?
Li2 O3 2.052(9) . ?
O1 C37 1.340(6) . ?
O1 C39 1.375(6) . ?
O2 C38 1.355(6) . ?
O2 C40 1.402(7) . ?
O3 C41 1.408(6) . ?
O3 C43 1.433(6) . ?
O4 C42 1.386(6) . ?
O4 C44 1.405(6) . ?
C37 C38 1.418(8) . ?
C37 H37A 0.9700 . ?
C37 H37B 0.9700 . ?
C38 H38A 0.9700 . ?
C38 H38B 0.9700 . ?
C39 H39A 0.9600 . ?
C39 H39B 0.9600 . ?
C39 H39C 0.9600 . ?
C40 H40A 0.9600 . ?
C40 H40B 0.9600 . ?
C40 H40C 0.9600 . ?
C41 C42 1.476(7) . ?
C41 H41A 0.9700 . ?
C41 H41B 0.9700 . ?
C42 H42A 0.9700 . ?
C42 H42B 0.9700 . ?
C43 H43A 0.9600 . ?
C43 H43B 0.9600 . ?
C43 H43C 0.9600 . ?
C44 H44A 0.9600 . ?
C44 H44B 0.9600 . ?
C44 H44C 0.9600 . ?

loop_
_geom_torsion_atom_site_label_1
_geom_torsion_atom_site_label_2
_geom_torsion_atom_site_label_3
_geom_torsion_atom_site_label_4
_geom_torsion
_geom_torsion_site_symmetry_1
_geom_torsion_site_symmetry_2
_geom_torsion_site_symmetry_3
_geom_torsion_site_symmetry_4
_geom_torsion_publ_flag
C7 Ge P1 B1 -70.6(2) . . . . ?
C1 Ge P1 B1 50.6(2) . . . . ?
P2 Ge P1 B1 169.33(19) . . . . ?
Li1 Ge P1 B1 125.7(3) . . . . ?
Li2 Ge P1 B1 -152.2(3) . . . . ?
C7 Ge P1 Li2 81.6(2) . . . . ?
C1 Ge P1 Li2 -157.2(2) . . . . ?
P2 Ge P1 Li2 -38.45(19) . . . . ?
Li1 Ge P1 Li2 -82.1(3) . . . . ?
C7 Ge P1 Li1 163.7(3) . . . . ?
C1 Ge P1 Li1 -75.1(2) . . . . ?
P2 Ge P1 Li1 43.6(2) . . . . ?
Li2 Ge P1 Li1 82.1(3) . . . . ?
C7 Ge P2 B2 71.8(2) . . . . ?
C1 Ge P2 B2 -51.0(2) . . . . ?
P1 Ge P2 B2 -168.33(17) . . . . ?
Li1 Ge P2 B2 -125.3(3) . . . . ?
Li2 Ge P2 B2 153.7(3) . . . . ?
C7 Ge P2 Li2 -81.9(2) . . . . ?
C1 Ge P2 Li2 155.3(2) . . . . ?
P1 Ge P2 Li2 38.00(19) . . . . ?
Li1 Ge P2 Li2 81.1(3) . . . . ?
C7 Ge P2 Li1 -162.9(2) . . . . ?
C1 Ge P2 Li1 74.3(2) . . . . ?
P1 Ge P2 Li1 -43.1(2) . . . . ?
Li2 Ge P2 Li1 -81.1(3) . . . . ?
C16 N1 B1 N2 -161.7(4) . . . . ?
C13 N1 B1 N2 14.2(6) . . . . ?
C16 N1 B1 P1 15.8(6) . . . . ?
C13 N1 B1 P1 -168.3(4) . . . . ?
C19 N2 B1 N1 -126.1(5) . . . . ?
C22 N2 B1 N1 88.3(6) . . . . ?
C19 N2 B1 P1 56.0(5) . . . . ?
C22 N2 B1 P1 -89.6(5) . . . . ?
Ge P1 B1 N1 20.5(5) . . . . ?
Li2 P1 B1 N1 -107.2(5) . . . . ?
Li1 P1 B1 N1 120.4(5) . . . . ?
Ge P1 B1 N2 -161.9(3) . . . . ?
Li2 P1 B1 N2 70.4(6) . . . . ?
Li1 P1 B1 N2 -62.0(5) . . . . ?
C34 N4 B2 N3 150.8(4) . . . . ?
C31 N4 B2 N3 -27.3(6) . . . . ?
C34 N4 B2 P2 -24.8(6) . . . . ?
C31 N4 B2 P2 157.1(3) . . . . ?
C25 N3 B2 N4 -51.5(6) . . . . ?
C28 N3 B2 N4 140.0(4) . . . . ?
C25 N3 B2 P2 124.6(4) . . . . ?
C28 N3 B2 P2 -43.9(5) . . . . ?
Ge P2 B2 N4 -30.4(5) . . . . ?
Li2 P2 B2 N4 93.8(6) . . . . ?
Li1 P2 B2 N4 -126.5(4) . . . . ?
Ge P2 B2 N3 153.9(3) . . . . ?
Li2 P2 B2 N3 -81.9(5) . . . . ?
Li1 P2 B2 N3 57.8(4) . . . . ?
C7 Ge C1 C6 96.4(4) . . . . ?
P1 Ge C1 C6 -30.5(4) . . . . ?
P2 Ge C1 C6 -135.3(4) . . . . ?
Li1 Ge C1 C6 -82.6(4) . . . . ?
Li2 Ge C1 C6 -79.8(6) . . . . ?
C7 Ge C1 C2 -87.3(4) . . . . ?
P1 Ge C1 C2 145.8(3) . . . . ?
P2 Ge C1 C2 40.9(4) . . . . ?
Li1 Ge C1 C2 93.6(4) . . . . ?
Li2 Ge C1 C2 96.5(6) . . . . ?
C6 C1 C2 C3 -0.9(7) . . . . ?
Ge C1 C2 C3 -177.4(4) . . . . ?
C1 C2 C3 C4 0.3(8) . . . . ?
C2 C3 C4 C5 -0.2(9) . . . . ?
C3 C4 C5 C6 0.7(10) . . . . ?
C2 C1 C6 C5 1.4(8) . . . . ?
Ge C1 C6 C5 177.8(4) . . . . ?
C4 C5 C6 C1 -1.3(10) . . . . ?
C1 Ge C7 C12 166.8(4) . . . . ?
P1 Ge C7 C12 -67.6(4) . . . . ?
P2 Ge C7 C12 38.9(4) . . . . ?
Li1 Ge C7 C12 -16.5(9) . . . . ?
Li2 Ge C7 C12 -14.8(4) . . . . ?
C1 Ge C7 C8 -17.6(4) . . . . ?
P1 Ge C7 C8 108.0(4) . . . . ?
P2 Ge C7 C8 -145.5(4) . . . . ?
Li1 Ge C7 C8 159.1(7) . . . . ?
Li2 Ge C7 C8 160.8(4) . . . . ?
C12 C7 C8 C9 0.3(7) . . . . ?
Ge C7 C8 C9 -175.5(4) . . . . ?
C7 C8 C9 C10 1.3(9) . . . . ?
C8 C9 C10 C11 -2.4(10) . . . . ?
C9 C10 C11 C12 1.9(10) . . . . ?
C8 C7 C12 C11 -0.7(8) . . . . ?
Ge C7 C12 C11 175.2(4) . . . . ?
C10 C11 C12 C7 -0.3(10) . . . . ?
B1 N1 C13 C15 107.0(5) . . . . ?
C16 N1 C13 C15 -77.1(5) . . . . ?
B1 N1 C13 C14 -124.0(5) . . . . ?
C16 N1 C13 C14 51.9(6) . . . . ?
B1 N1 C16 C18 86.6(5) . . . . ?
C13 N1 C16 C18 -89.3(5) . . . . ?
B1 N1 C16 C17 -144.8(4) . . . . ?
C13 N1 C16 C17 39.3(6) . . . . ?
B1 N2 C19 C21 174.9(6) . . . . ?
C22 N2 C19 C21 -44.3(8) . . . . ?
B1 N2 C19 C20 50.4(7) . . . . ?
C22 N2 C19 C20 -168.8(5) . . . . ?
B1 N2 C22 C23 -125.4(11) . . . . ?
C19 N2 C22 C23 91.8(12) . . . . ?
B1 N2 C22 C24 95.4(7) . . . . ?
C19 N2 C22 C24 -47.4(8) . . . . ?
B2 N3 C25 C27 -85.1(5) . . . . ?
C28 N3 C25 C27 83.4(5) . . . . ?
B2 N3 C25 C26 145.4(4) . . . . ?
C28 N3 C25 C26 -46.1(6) . . . . ?
B2 N3 C28 C30 -101.7(5) . . . . ?
C25 N3 C28 C30 90.1(6) . . . . ?
B2 N3 C28 C29 118.4(5) . . . . ?
C25 N3 C28 C29 -49.7(6) . . . . ?
B2 N4 C31 C33 130.9(4) . . . . ?
C34 N4 C31 C33 -47.2(6) . . . . ?
B2 N4 C31 C32 -100.1(5) . . . . ?
C34 N4 C31 C32 81.8(5) . . . . ?
B2 N4 C34 C36 -93.1(5) . . . . ?
C31 N4 C34 C36 85.0(5) . . . . ?
B2 N4 C34 C35 138.6(4) . . . . ?
C31 N4 C34 C35 -43.2(6) . . . . ?
B1 P1 Li1 O2 72.3(6) . . . . ?
Ge P1 Li1 O2 -165.3(5) . . . . ?
Li2 P1 Li1 O2 -81.9(5) . . . . ?
B1 P1 Li1 O1 -32.7(6) . . . . ?
Ge P1 Li1 O1 89.8(5) . . . . ?
Li2 P1 Li1 O1 173.2(6) . . . . ?
B1 P1 Li1 P2 -160.7(2) . . . . ?
Ge P1 Li1 P2 -38.26(13) . . . . ?
Li2 P1 Li1 P2 45.1(2) . . . . ?
B1 P1 Li1 Ge -122.5(2) . . . . ?
Li2 P1 Li1 Ge 83.4(2) . . . . ?
B1 P1 Li1 Li2 154.2(3) . . . . ?
Ge P1 Li1 Li2 -83.4(2) . . . . ?
B2 P2 Li1 O2 -81.9(6) . . . . ?
Ge P2 Li1 O2 160.7(5) . . . . ?
Li2 P2 Li1 O2 77.8(5) . . . . ?
B2 P2 Li1 O1 22.8(6) . . . . ?
Ge P2 Li1 O1 -94.6(4) . . . . ?
Li2 P2 Li1 O1 -177.6(5) . . . . ?
B2 P2 Li1 P1 155.7(2) . . . . ?
Ge P2 Li1 P1 38.34(13) . . . . ?
Li2 P2 Li1 P1 -44.6(2) . . . . ?
B2 P2 Li1 Ge 117.4(2) . . . . ?
Li2 P2 Li1 Ge -82.99(19) . . . . ?
B2 P2 Li1 Li2 -159.6(3) . . . . ?
Ge P2 Li1 Li2 82.99(19) . . . . ?
C7 Ge Li1 O2 -8(2) . . . . ?
C1 Ge Li1 O2 168.4(16) . . . . ?
P1 Ge Li1 O2 51.0(15) . . . . ?
P2 Ge Li1 O2 -72.4(16) . . . . ?
Li2 Ge Li1 O2 -10.3(15) . . . . ?
C7 Ge Li1 O1 178.6(5) . . . . ?
C1 Ge Li1 O1 -4.6(4) . . . . ?
P1 Ge Li1 O1 -122.0(5) . . . . ?
P2 Ge Li1 O1 114.6(4) . . . . ?
Li2 Ge Li1 O1 176.7(5) . . . . ?
C7 Ge Li1 P1 -59.4(8) . . . . ?
C1 Ge Li1 P1 117.40(18) . . . . ?
P2 Ge Li1 P1 -123.4(2) . . . . ?
Li2 Ge Li1 P1 -61.3(2) . . . . ?
C7 Ge Li1 P2 64.0(7) . . . . ?
C1 Ge Li1 P2 -119.19(18) . . . . ?
P1 Ge Li1 P2 123.4(2) . . . . ?
Li2 Ge Li1 P2 62.1(2) . . . . ?
C7 Ge Li1 Li2 1.9(8) . . . . ?
C1 Ge Li1 Li2 178.7(2) . . . . ?
P1 Ge Li1 Li2 61.3(2) . . . . ?
P2 Ge Li1 Li2 -62.1(2) . . . . ?
B1 P1 Li2 O4 -73.4(8) . . . . ?
Ge P1 Li2 O4 148.7(7) . . . . ?
Li1 P1 Li2 O4 69.4(7) . . . . ?
B1 P1 Li2 O3 28.1(6) . . . . ?
Ge P1 Li2 O3 -109.7(3) . . . . ?
Li1 P1 Li2 O3 171.0(4) . . . . ?
B1 P1 Li2 P2 171.9(3) . . . . ?
Ge P1 Li2 P2 34.01(14) . . . . ?
Li1 P1 Li2 P2 -45.2(2) . . . . ?
B1 P1 Li2 Ge 137.9(4) . . . . ?
Li1 P1 Li2 Ge -79.3(2) . . . . ?
B1 P1 Li2 Li1 -142.9(4) . . . . ?
Ge P1 Li2 Li1 79.3(2) . . . . ?
B2 P2 Li2 O4 48.6(6) . . . . ?
Ge P2 Li2 O4 -178.3(4) . . . . ?
Li1 P2 Li2 O4 -99.6(4) . . . . ?
B2 P2 Li2 O3 -55.7(9) . . . . ?
Ge P2 Li2 O3 77.4(6) . . . . ?
Li1 P2 Li2 O3 156.1(7) . . . . ?
B2 P2 Li2 P1 -167.1(3) . . . . ?
Ge P2 Li2 P1 -34.04(14) . . . . ?
Li1 P2 Li2 P1 44.7(2) . . . . ?
B2 P2 Li2 Ge -133.1(4) . . . . ?
Li1 P2 Li2 Ge 78.72(19) . . . . ?
B2 P2 Li2 Li1 148.2(4) . . . . ?
Ge P2 Li2 Li1 -78.72(19) . . . . ?
C7 Ge Li2 O4 119.5(10) . . . . ?
C1 Ge Li2 O4 -64.2(13) . . . . ?
P1 Ge Li2 O4 -125.3(11) . . . . ?
P2 Ge Li2 O4 4.1(9) . . . . ?
Li1 Ge Li2 O4 -61.1(10) . . . . ?
C7 Ge Li2 O3 -23.5(4) . . . . ?
C1 Ge Li2 O3 152.8(4) . . . . ?
P1 Ge Li2 O3 91.8(4) . . . . ?
P2 Ge Li2 O3 -138.8(5) . . . . ?
Li1 Ge Li2 O3 156.0(5) . . . . ?
C7 Ge Li2 P1 -115.22(17) . . . . ?
C1 Ge Li2 P1 61.1(5) . . . . ?
P2 Ge Li2 P1 129.4(2) . . . . ?
Li1 Ge Li2 P1 64.2(2) . . . . ?
C7 Ge Li2 P2 115.38(17) . . . . ?
C1 Ge Li2 P2 -68.3(5) . . . . ?
P1 Ge Li2 P2 -129.4(2) . . . . ?
Li1 Ge Li2 P2 -65.2(2) . . . . ?
C7 Ge Li2 Li1 -179.4(2) . . . . ?
C1 Ge Li2 Li1 -3.2(6) . . . . ?
P1 Ge Li2 Li1 -64.2(2) . . . . ?
P2 Ge Li2 Li1 65.2(2) . . . . ?
O2 Li1 Li2 O4 -23.8(5) . . . . ?
O1 Li1 Li2 O4 125(5) . . . . ?
P1 Li1 Li2 O4 -143.4(4) . . . . ?
P2 Li1 Li2 O4 102.0(4) . . . . ?
Ge Li1 Li2 O4 159.2(4) . . . . ?
O2 Li1 Li2 O3 95.8(11) . . . . ?
O1 Li1 Li2 O3 -116(5) . . . . ?
P1 Li1 Li2 O3 -23.8(10) . . . . ?
P2 Li1 Li2 O3 -138.4(11) . . . . ?
Ge Li1 Li2 O3 -81.2(11) . . . . ?
O2 Li1 Li2 P1 119.6(4) . . . . ?
O1 Li1 Li2 P1 -92(5) . . . . ?
P2 Li1 Li2 P1 -114.7(3) . . . . ?
Ge Li1 Li2 P1 -57.46(15) . . . . ?
O2 Li1 Li2 P2 -125.7(4) . . . . ?
O1 Li1 Li2 P2 23(5) . . . . ?
P1 Li1 Li2 P2 114.7(3) . . . . ?
Ge Li1 Li2 P2 57.23(15) . . . . ?
O2 Li1 Li2 Ge 177.1(4) . . . . ?
O1 Li1 Li2 Ge -35(5) . . . . ?
P1 Li1 Li2 Ge 57.46(15) . . . . ?
P2 Li1 Li2 Ge -57.23(15) . . . . ?
O2 Li1 O1 C37 6.4(6) . . . . ?
P1 Li1 O1 C37 129.8(6) . . . . ?
P2 Li1 O1 C37 -121.4(5) . . . . ?
Ge Li1 O1 C37 -175.6(5) . . . . ?
Li2 Li1 O1 C37 -142(5) . . . . ?
O2 Li1 O1 C39 169.9(7) . . . . ?
P1 Li1 O1 C39 -66.6(9) . . . . ?
P2 Li1 O1 C39 42.1(9) . . . . ?
Ge Li1 O1 C39 -12.0(9) . . . . ?
Li2 Li1 O1 C39 21(5) . . . . ?
O1 Li1 O2 C38 4.7(6) . . . . ?
P1 Li1 O2 C38 -126.9(6) . . . . ?
P2 Li1 O2 C38 131.1(6) . . . . ?
Ge Li1 O2 C38 -168.9(15) . . . . ?
Li2 Li1 O2 C38 -178.1(5) . . . . ?
O1 Li1 O2 C40 167.7(6) . . . . ?
P1 Li1 O2 C40 36.1(8) . . . . ?
P2 Li1 O2 C40 -65.9(8) . . . . ?
Ge Li1 O2 C40 -5.9(19) . . . . ?
Li2 Li1 O2 C40 -15.1(7) . . . . ?
O4 Li2 O3 C41 21.5(5) . . . . ?
P1 Li2 O3 C41 -122.3(4) . . . . ?
P2 Li2 O3 C41 136.0(7) . . . . ?
Ge Li2 O3 C41 -171.9(4) . . . . ?
Li1 Li2 O3 C41 -103.1(11) . . . . ?
O4 Li2 O3 C43 155.8(5) . . . . ?
P1 Li2 O3 C43 12.1(6) . . . . ?
P2 Li2 O3 C43 -89.6(8) . . . . ?
Ge Li2 O3 C43 -37.5(6) . . . . ?
Li1 Li2 O3 C43 31.2(13) . . . . ?
O3 Li2 O4 C42 6.6(5) . . . . ?
P1 Li2 O4 C42 117.9(7) . . . . ?
P2 Li2 O4 C42 -137.5(4) . . . . ?
Ge Li2 O4 C42 -140.7(10) . . . . ?
Li1 Li2 O4 C42 167.9(4) . . . . ?
O3 Li2 O4 C44 150.8(5) . . . . ?
P1 Li2 O4 C44 -97.8(8) . . . . ?
P2 Li2 O4 C44 6.7(7) . . . . ?
Ge Li2 O4 C44 3.5(13) . . . . ?
Li1 Li2 O4 C44 -47.9(6) . . . . ?
C39 O1 C37 C38 178.2(7) . . . . ?
Li1 O1 C37 C38 -16.1(9) . . . . ?
C40 O2 C38 C37 -179.4(7) . . . . ?
Li1 O2 C38 C37 -14.6(9) . . . . ?
O1 C37 C38 O2 20.6(11) . . . . ?
C43 O3 C41 C42 175.9(5) . . . . ?
Li2 O3 C41 C42 -44.3(6) . . . . ?
C44 O4 C42 C41 179.3(5) . . . . ?
Li2 O4 C42 C41 -32.1(7) . . . . ?
O3 C41 C42 O4 50.6(7) . . . . ?
